data_8105117
loop_
_publ_author_name
'Chen, Kui-Kui'
'Huang, Jing-Tao'
'Lin, Long'
'Wu, Wei-Na'

_publ_section_title
;
 Crystal structure of
 bis(N&#x2032;-((5-(ethoxycarbonyl)-1H-pyrrol-2-yl)methylene)-N-ethylcarbamohydrazonothioato-\k2N,O)nickel(II),
 C22H30N8O4S2Ni
;
_journal_issue 2
_journal_name_full 'Zeitschrift f\"ur Kristallographie - New Crystal Structures'
_journal_page_first 389
_journal_page_last 390
_journal_paper_doi 10.1515/ncrs-2019-0690
_journal_volume 235
_journal_year 2020
_chemical_formula_sum 'C22 H30 N8 Ni O4 S2'
_chemical_formula_weight 593.37
_space_group_crystal_system monoclinic
_space_group_IT_number 14
_space_group_name_Hall '-P 2yn'
_space_group_name_H-M_alt 'P 1 21/n 1'
_atom_sites_solution_hydrogens geom
_audit_creation_method SHELXL-2014/7
_cell_angle_alpha 90
_cell_angle_beta 101.205(4)
_cell_angle_gamma 90
_cell_formula_units_Z 2
_cell_length_a 10.635(2)
_cell_length_b 10.308(2)
_cell_length_c 12.444(3)
_cell_measurement_reflns_used 1100
_cell_measurement_temperature 296(2)
_cell_measurement_theta_max 21.35
_cell_measurement_theta_min 2.31
_cell_volume 1338.2(5)
_computing_cell_refinement 'Bruker SAINT'
_computing_data_collection 'Bruker APEX2'
_computing_data_reduction 'Bruker SAINT'
_computing_molecular_graphics 'Bruker SHELXTL'
_computing_publication_material 'Bruker SHELXTL'
_computing_structure_refinement 'SHELXL-2014/7 (Sheldrick, 2014)'
_computing_structure_solution 'SHELXS-97 (Sheldrick, 2008)'
_diffrn_ambient_temperature 296(2)
_diffrn_measured_fraction_theta_full 0.999
_diffrn_measured_fraction_theta_max 0.999
_diffrn_measurement_device_type 'Bruker APEX-II CCD'
_diffrn_measurement_method '\f and \w scans'
_diffrn_radiation_type MoK\a
_diffrn_radiation_wavelength 0.71073
_diffrn_reflns_av_R_equivalents 0.0454
_diffrn_reflns_av_unetI/netI 0.0551
_diffrn_reflns_Laue_measured_fraction_full 0.999
_diffrn_reflns_Laue_measured_fraction_max 0.999
_diffrn_reflns_limit_h_max 12
_diffrn_reflns_limit_h_min -12
_diffrn_reflns_limit_k_max 7
_diffrn_reflns_limit_k_min -12
_diffrn_reflns_limit_l_max 14
_diffrn_reflns_limit_l_min -13
_diffrn_reflns_number 6691
_diffrn_reflns_point_group_measured_fraction_full 0.999
_diffrn_reflns_point_group_measured_fraction_max 0.999
_diffrn_reflns_theta_full 25.000
_diffrn_reflns_theta_max 25.000
_diffrn_reflns_theta_min 2.309
_exptl_absorpt_coefficient_mu 0.925
_exptl_absorpt_correction_T_max 0.880
_exptl_absorpt_correction_T_min 0.852
_exptl_absorpt_correction_type multi-scan
_exptl_absorpt_process_details sadabs
_exptl_crystal_colour black
_exptl_crystal_density_diffrn 1.473
_exptl_crystal_description block
_exptl_crystal_F_000 620
_exptl_crystal_size_max 0.180
_exptl_crystal_size_mid 0.150
_exptl_crystal_size_min 0.140
_refine_diff_density_max 0.325
_refine_diff_density_min -0.231
_refine_diff_density_rms 0.059
_refine_ls_extinction_coef .
_refine_ls_extinction_method none
_refine_ls_goodness_of_fit_ref 1.012
_refine_ls_hydrogen_treatment constr
_refine_ls_matrix_type full
_refine_ls_number_parameters 171
_refine_ls_number_reflns 2353
_refine_ls_number_restraints 0
_refine_ls_restrained_S_all 1.012
_refine_ls_R_factor_all 0.0667
_refine_ls_R_factor_gt 0.0417
_refine_ls_shift/su_max 0.000
_refine_ls_shift/su_mean 0.000
_refine_ls_structure_factor_coef Fsqd
_refine_ls_weighting_details 'w=1/[\s^2^(Fo^2^)+(0.0374P)^2^+0.3051P] where P=(Fo^2^+2Fc^2^)/3'
_refine_ls_weighting_scheme calc
_refine_ls_wR_factor_gt 0.0830
_refine_ls_wR_factor_ref 0.0937
_reflns_Friedel_coverage 0.000
_reflns_Friedel_fraction_full .
_reflns_Friedel_fraction_max .
_reflns_number_gt 1692
_reflns_number_total 2353
_reflns_threshold_expression 'I > 2\s(I)'
_cod_data_source_file suppl_ncrs-2019-0690_suppl.cif
_cod_data_source_block 1
_cod_original_sg_symbol_H-M 'P 21/n'
_cod_database_code 8105117
_shelx_shelxl_version_number 2014/7
_shelx_space_group_comment
; 
The symmetry employed for this shelxl refinement is uniquely defined 
by the following loop, which should always be used as a source of 
symmetry information in preference to the above space-group names. 
They are only intended as comments. 
;
_shelx_estimated_absorpt_t_min 0.851
_shelx_estimated_absorpt_t_max 0.881

loop_
_space_group_symop_operation_xyz
'x, y, z'
'-x+1/2, y+1/2, -z+1/2'
'-x, -y, -z'
'x-1/2, -y-1/2, z-1/2'

loop_
_atom_site_label
_atom_site_type_symbol
_atom_site_fract_x
_atom_site_fract_y
_atom_site_fract_z
_atom_site_U_iso_or_equiv
_atom_site_adp_type
_atom_site_occupancy
_atom_site_site_symmetry_order
_atom_site_calc_flag
_atom_site_refinement_flags_posn
_atom_site_refinement_flags_adp
_atom_site_refinement_flags_occupancy
_atom_site_disorder_assembly
_atom_site_disorder_group
S1 S 0.44432(8) 0.68589(9) 0.42404(8) 0.0493(3) Uani 1 1 d . . . . .
Ni1 Ni 0.5000 0.5000 0.5000 0.03433(19) Uani 1 2 d S . P . .
O1 O -0.1130(2) 0.6728(2) 0.6376(2) 0.0515(6) Uani 1 1 d . . . . .
O2 O -0.1857(2) 0.5482(2) 0.7619(2) 0.0557(7) Uani 1 1 d . . . . .
N1 N 0.1064(2) 0.5305(2) 0.6593(2) 0.0381(7) Uani 1 1 d . . . . .
H1 H 0.0966 0.5843 0.6055 0.046 Uiso 1 1 calc R U . . .
N2 N 0.3471(2) 0.5143(2) 0.5600(2) 0.0346(6) Uani 1 1 d . . . . .
N3 N 0.2515(2) 0.6034(2) 0.5176(2) 0.0368(6) Uani 1 1 d . . . . .
N4 N 0.2110(2) 0.7809(3) 0.4063(2) 0.0450(7) Uani 1 1 d . . . . .
H4 H 0.2388 0.8351 0.3638 0.054 Uiso 1 1 calc R U . . .
C1 C -0.2329(4) 0.8346(4) 0.5256(3) 0.0655(11) Uani 1 1 d . . . . .
H1A H -0.2354 0.7818 0.4616 0.098 Uiso 1 1 calc R U . . .
H1B H -0.1573 0.8876 0.5370 0.098 Uiso 1 1 calc R U . . .
H1C H -0.3075 0.8890 0.5155 0.098 Uiso 1 1 calc R U . . .
C2 C -0.2305(3) 0.7496(4) 0.6227(3) 0.0582(10) Uani 1 1 d . . . . .
H2A H -0.2318 0.8018 0.6873 0.070 Uiso 1 1 calc R U . . .
H2B H -0.3048 0.6930 0.6109 0.070 Uiso 1 1 calc R U . . .
C3 C -0.1030(3) 0.5770(3) 0.7113(3) 0.0458(9) Uani 1 1 d . . . . .
C4 C 0.0195(3) 0.5101(3) 0.7256(3) 0.0419(8) Uani 1 1 d . . . . .
C5 C 0.0703(3) 0.4174(3) 0.8012(3) 0.0518(10) Uani 1 1 d . . . . .
H5 H 0.0320 0.3845 0.8566 0.062 Uiso 1 1 calc R U . . .
C6 C 0.1887(3) 0.3820(3) 0.7801(3) 0.0486(9) Uani 1 1 d . . . . .
H6 H 0.2440 0.3210 0.8190 0.058 Uiso 1 1 calc R U . . .
C7 C 0.2104(3) 0.4529(3) 0.6911(3) 0.0376(8) Uani 1 1 d . . . . .
C8 C 0.3206(3) 0.4472(3) 0.6414(3) 0.0370(8) Uani 1 1 d . . . . .
H8 H 0.3823 0.3866 0.6715 0.044 Uiso 1 1 calc R U . . .
C9 C 0.2907(3) 0.6877(3) 0.4521(3) 0.0355(8) Uani 1 1 d . . . . .
C10 C 0.0806(3) 0.7973(3) 0.4230(3) 0.0455(9) Uani 1 1 d . . . . .
H10A H 0.0817 0.8328 0.4954 0.055 Uiso 1 1 calc R U . . .
H10B H 0.0378 0.7138 0.4183 0.055 Uiso 1 1 calc R U . . .
C11 C 0.0085(3) 0.8879(4) 0.3370(3) 0.0617(11) Uani 1 1 d . . . . .
H11A H 0.0021 0.8494 0.2658 0.093 Uiso 1 1 calc R U . . .
H11B H 0.0536 0.9688 0.3393 0.093 Uiso 1 1 calc R U . . .
H11C H -0.0759 0.9029 0.3511 0.093 Uiso 1 1 calc R U . . .

loop_
_atom_site_aniso_label
_atom_site_aniso_U_11
_atom_site_aniso_U_22
_atom_site_aniso_U_33
_atom_site_aniso_U_23
_atom_site_aniso_U_13
_atom_site_aniso_U_12
S1 0.0326(5) 0.0521(6) 0.0684(7) 0.0168(5) 0.0223(4) 0.0084(4)
Ni1 0.0262(3) 0.0406(4) 0.0376(4) 0.0007(3) 0.0097(2) 0.0027(3)
O1 0.0417(14) 0.0541(16) 0.0651(17) -0.0015(13) 0.0261(12) 0.0042(12)
O2 0.0485(14) 0.0521(15) 0.0774(19) -0.0103(13) 0.0390(14) -0.0057(12)
N1 0.0352(15) 0.0412(17) 0.0420(16) 0.0030(12) 0.0180(12) 0.0007(12)
N2 0.0277(13) 0.0398(16) 0.0363(15) 0.0005(12) 0.0060(11) 0.0001(12)
N3 0.0263(14) 0.0411(16) 0.0449(17) 0.0056(13) 0.0116(12) 0.0038(12)
N4 0.0356(16) 0.0476(17) 0.0572(19) 0.0170(14) 0.0223(13) 0.0101(13)
C1 0.058(3) 0.067(3) 0.073(3) -0.003(2) 0.014(2) 0.003(2)
C2 0.040(2) 0.067(3) 0.070(3) -0.015(2) 0.0156(19) 0.0041(19)
C3 0.042(2) 0.043(2) 0.057(2) -0.0177(18) 0.0214(18) -0.0077(17)
C4 0.0385(18) 0.045(2) 0.048(2) -0.0084(17) 0.0229(16) -0.0032(17)
C5 0.053(2) 0.062(3) 0.048(2) 0.0060(19) 0.0297(18) -0.0033(19)
C6 0.049(2) 0.052(2) 0.046(2) 0.0108(18) 0.0148(17) 0.0031(17)
C7 0.0349(18) 0.0410(19) 0.0382(19) 0.0003(15) 0.0105(15) 0.0014(15)
C8 0.0302(17) 0.0412(19) 0.040(2) 0.0019(15) 0.0078(15) 0.0018(15)
C9 0.0314(17) 0.0376(19) 0.039(2) -0.0028(15) 0.0107(15) 0.0029(15)
C10 0.0338(18) 0.053(2) 0.051(2) 0.0068(17) 0.0125(16) 0.0091(16)
C11 0.043(2) 0.059(3) 0.082(3) 0.017(2) 0.008(2) 0.0103(19)

loop_
_atom_type_symbol
_atom_type_description
_atom_type_scat_dispersion_real
_atom_type_scat_dispersion_imag
_atom_type_scat_source
C C 0.0033 0.0016 'International Tables Vol C Tables 4.2.6.8 and 6.1.1.4'
H H 0.0000 0.0000 'International Tables Vol C Tables 4.2.6.8 and 6.1.1.4'
N N 0.0061 0.0033 'International Tables Vol C Tables 4.2.6.8 and 6.1.1.4'
O O 0.0106 0.0060 'International Tables Vol C Tables 4.2.6.8 and 6.1.1.4'
S S 0.1246 0.1234 'International Tables Vol C Tables 4.2.6.8 and 6.1.1.4'
Ni Ni 0.3393 1.1124 'International Tables Vol C Tables 4.2.6.8 and 6.1.1.4'

loop_
_geom_angle_atom_site_label_1
_geom_angle_atom_site_label_2
_geom_angle_atom_site_label_3
_geom_angle
_geom_angle_site_symmetry_1
_geom_angle_site_symmetry_3
C9 S1 Ni1 96.32(11) . .
N2 Ni1 N2 180.0 . 3_666
N2 Ni1 S1 94.51(8) . 3_666
N2 Ni1 S1 85.49(8) 3_666 3_666
N2 Ni1 S1 85.49(8) . .
N2 Ni1 S1 94.51(8) 3_666 .
S1 Ni1 S1 180.0 3_666 .
C3 O1 C2 116.0(3) . .
C7 N1 C4 109.9(3) . .
C7 N1 H1 125.1 . .
C4 N1 H1 125.1 . .
C8 N2 N3 113.1(2) . .
C8 N2 Ni1 126.1(2) . .
N3 N2 Ni1 120.86(18) . .
C9 N3 N2 112.0(2) . .
C9 N4 C10 124.6(3) . .
C9 N4 H4 117.7 . .
C10 N4 H4 117.7 . .
C2 C1 H1A 109.5 . .
C2 C1 H1B 109.5 . .
H1A C1 H1B 109.5 . .
C2 C1 H1C 109.5 . .
H1A C1 H1C 109.5 . .
H1B C1 H1C 109.5 . .
O1 C2 C1 107.5(3) . .
O1 C2 H2A 110.2 . .
C1 C2 H2A 110.2 . .
O1 C2 H2B 110.2 . .
C1 C2 H2B 110.2 . .
H2A C2 H2B 108.5 . .
O2 C3 O1 124.6(3) . .
O2 C3 C4 122.8(3) . .
O1 C3 C4 112.6(3) . .
N1 C4 C5 107.3(3) . .
N1 C4 C3 123.1(3) . .
C5 C4 C3 129.5(3) . .
C4 C5 C6 107.7(3) . .
C4 C5 H5 126.1 . .
C6 C5 H5 126.1 . .
C7 C6 C5 108.2(3) . .
C7 C6 H6 125.9 . .
C5 C6 H6 125.9 . .
N1 C7 C6 106.9(3) . .
N1 C7 C8 125.9(3) . .
C6 C7 C8 127.1(3) . .
N2 C8 C7 129.4(3) . .
N2 C8 H8 115.3 . .
C7 C8 H8 115.3 . .
N3 C9 N4 119.3(3) . .
N3 C9 S1 122.8(2) . .
N4 C9 S1 117.8(2) . .
N4 C10 C11 109.7(3) . .
N4 C10 H10A 109.7 . .
C11 C10 H10A 109.7 . .
N4 C10 H10B 109.7 . .
C11 C10 H10B 109.7 . .
H10A C10 H10B 108.2 . .
C10 C11 H11A 109.5 . .
C10 C11 H11B 109.5 . .
H11A C11 H11B 109.5 . .
C10 C11 H11C 109.5 . .
H11A C11 H11C 109.5 . .
H11B C11 H11C 109.5 . .

loop_
_geom_bond_atom_site_label_1
_geom_bond_atom_site_label_2
_geom_bond_distance
_geom_bond_site_symmetry_2
S1 C9 1.736(3) .
S1 Ni1 2.1675(9) .
Ni1 N2 1.922(2) .
Ni1 N2 1.922(2) 3_666
Ni1 S1 2.1675(9) 3_666
O1 C3 1.337(4) .
O1 C2 1.461(4) .
O2 C3 1.214(4) .
N1 C7 1.360(4) .
N1 C4 1.370(4) .
N1 H1 0.8600 .
N2 C8 1.302(4) .
N2 N3 1.396(3) .
N3 C9 1.314(4) .
N4 C9 1.334(4) .
N4 C10 1.452(4) .
N4 H4 0.8600 .
C1 C2 1.490(5) .
C1 H1A 0.9600 .
C1 H1B 0.9600 .
C1 H1C 0.9600 .
C2 H2A 0.9700 .
C2 H2B 0.9700 .
C3 C4 1.454(4) .
C4 C5 1.375(5) .
C5 C6 1.385(5) .
C5 H5 0.9300 .
C6 C7 1.383(4) .
C6 H6 0.9300 .
C7 C8 1.429(4) .
C8 H8 0.9300 .
C10 C11 1.512(4) .
C10 H10A 0.9700 .
C10 H10B 0.9700 .
C11 H11A 0.9600 .
C11 H11B 0.9600 .
C11 H11C 0.9600 .

loop_
_geom_hbond_atom_site_label_D
_geom_hbond_atom_site_label_H
_geom_hbond_atom_site_label_A
_geom_hbond_distance_DH
_geom_hbond_distance_HA
_geom_hbond_distance_DA
_geom_hbond_angle_DHA
_geom_hbond_site_symmetry_A
N1 H1 N3 0.86 2.16 2.667(3) 117.7 .
N4 H4 O2 0.86 2.02 2.882(3) 175.5 4_675

loop_
_geom_torsion_atom_site_label_1
_geom_torsion_atom_site_label_2
_geom_torsion_atom_site_label_3
_geom_torsion_atom_site_label_4
_geom_torsion
_geom_torsion_site_symmetry_1
_geom_torsion_site_symmetry_2
_geom_torsion_site_symmetry_3
_geom_torsion_site_symmetry_4
C8 N2 N3 C9 166.8(3) . . . .
Ni1 N2 N3 C9 -12.7(3) . . . .
C3 O1 C2 C1 -170.6(3) . . . .
C2 O1 C3 O2 2.8(5) . . . .
C2 O1 C3 C4 -176.8(3) . . . .
C7 N1 C4 C5 0.1(4) . . . .
C7 N1 C4 C3 -179.0(3) . . . .
O2 C3 C4 N1 171.3(3) . . . .
O1 C3 C4 N1 -9.1(4) . . . .
O2 C3 C4 C5 -7.5(6) . . . .
O1 C3 C4 C5 172.1(3) . . . .
N1 C4 C5 C6 0.0(4) . . . .
C3 C4 C5 C6 179.0(3) . . . .
C4 C5 C6 C7 -0.1(4) . . . .
C4 N1 C7 C6 -0.1(4) . . . .
C4 N1 C7 C8 179.9(3) . . . .
C5 C6 C7 N1 0.1(4) . . . .
C5 C6 C7 C8 -179.9(3) . . . .
N3 N2 C8 C7 -0.2(5) . . . .
Ni1 N2 C8 C7 179.3(2) . . . .
N1 C7 C8 N2 2.2(6) . . . .
C6 C7 C8 N2 -177.7(3) . . . .
N2 N3 C9 N4 -178.8(3) . . . .
N2 N3 C9 S1 -0.3(4) . . . .
C10 N4 C9 N3 -0.2(5) . . . .
C10 N4 C9 S1 -178.8(3) . . . .
Ni1 S1 C9 N3 10.1(3) . . . .
Ni1 S1 C9 N4 -171.3(2) . . . .
C9 N4 C10 C11 -165.0(3) . . . .
